data_2229631
loop_
_publ_author_name
'Betz, Richard'
'Gerber, Thomas'
'Schalekamp, Henk'

_publ_section_title
;
 1,3-Diethyl-1,3-diphenylurea
;
_journal_coeditor_code EZ2237
_journal_issue 4
_journal_name_full 'Acta Crystallographica Section E'
_journal_page_first o827
_journal_paper_doi 10.1107/S1600536811008294
_journal_volume 67
_journal_year 2011
_chemical_formula_iupac 'C17 H20 N2 O'
_chemical_formula_moiety 'C17 H20 N2 O'
_chemical_formula_sum 'C17 H20 N2 O'
_chemical_formula_weight 268.35
_chemical_name_systematic 1,3-Diethyl-1,3-diphenylurea
_space_group_IT_number 14
_symmetry_cell_setting monoclinic
_symmetry_space_group_name_Hall '-P 2ybc'
_symmetry_space_group_name_H-M 'P 1 21/c 1'
_atom_sites_solution_hydrogens geom
_atom_sites_solution_primary direct
_atom_sites_solution_secondary difmap
_audit_creation_method SHELXL-97
_cell_angle_alpha 90.00
_cell_angle_beta 118.854(4)
_cell_angle_gamma 90.00
_cell_formula_units_Z 4
_cell_length_a 9.6990(5)
_cell_length_b 16.7622(10)
_cell_length_c 10.6011(5)
_cell_measurement_reflns_used 6636
_cell_measurement_temperature 200(2)
_cell_measurement_theta_max 28.24
_cell_measurement_theta_min 2.51
_cell_volume 1509.52(15)
_computing_cell_refinement 'SAINT (Bruker, 2010)'
_computing_data_collection 'APEX2 (Bruker, 2010)'
_computing_data_reduction 'SAINT (Bruker, 2010)'
_computing_molecular_graphics 'ORTEP-3 (Farrugia, 1997) and Mercury (Macrae <i>et al.</i>, 2006)'
_computing_publication_material 'SHELXL97 (Sheldrick, 2008) and PLATON (Spek, 2009)'
_computing_structure_refinement 'SHELXL97 (Sheldrick, 2008)'
_computing_structure_solution 'SHELXS97 (Sheldrick, 2008)'
_diffrn_ambient_temperature 200(2)
_diffrn_measured_fraction_theta_full 0.993
_diffrn_measured_fraction_theta_max 0.993
_diffrn_measurement_device_type 'Bruker APEXII CCD'
_diffrn_measurement_method '\f and \w'
_diffrn_radiation_monochromator graphite
_diffrn_radiation_source 'fine-focus sealed tube'
_diffrn_radiation_type MoK\a
_diffrn_radiation_wavelength 0.71073
_diffrn_reflns_av_R_equivalents 0.0299
_diffrn_reflns_av_sigmaI/netI 0.0220
_diffrn_reflns_limit_h_max 8
_diffrn_reflns_limit_h_min -12
_diffrn_reflns_limit_k_max 22
_diffrn_reflns_limit_k_min -22
_diffrn_reflns_limit_l_max 14
_diffrn_reflns_limit_l_min -13
_diffrn_reflns_number 14247
_diffrn_reflns_theta_full 28.30
_diffrn_reflns_theta_max 28.30
_diffrn_reflns_theta_min 2.40
_exptl_absorpt_coefficient_mu 0.074
_exptl_absorpt_correction_type none
_exptl_crystal_colour colourless
_exptl_crystal_density_diffrn 1.181
_exptl_crystal_density_method 'not measured'
_exptl_crystal_description platelet
_exptl_crystal_F_000 576
_exptl_crystal_size_max 0.438
_exptl_crystal_size_mid 0.274
_exptl_crystal_size_min 0.204
_refine_diff_density_max 0.198
_refine_diff_density_min -0.221
_refine_ls_extinction_method none
_refine_ls_goodness_of_fit_ref 1.044
_refine_ls_hydrogen_treatment constr
_refine_ls_matrix_type full
_refine_ls_number_parameters 183
_refine_ls_number_reflns 3723
_refine_ls_number_restraints 0
_refine_ls_restrained_S_all 1.044
_refine_ls_R_factor_all 0.0628
_refine_ls_R_factor_gt 0.0488
_refine_ls_shift/su_max 0.000
_refine_ls_shift/su_mean 0.000
_refine_ls_structure_factor_coef Fsqd
_refine_ls_weighting_details 'calc w=1/[\s^2^(Fo^2^)+(0.0689P)^2^+0.3719P] where P=(Fo^2^+2Fc^2^)/3'
_refine_ls_weighting_scheme calc
_refine_ls_wR_factor_gt 0.1316
_refine_ls_wR_factor_ref 0.1413
_reflns_number_gt 2926
_reflns_number_total 3723
_reflns_threshold_expression I>2sigma(I)
_cod_data_source_file ez2237.cif
_cod_data_source_block I
_cod_original_cell_volume 1509.52(14)
_cod_original_sg_symbol_H-M 'P 21/c'
_cod_database_code 2229631
_cod_database_fobs_code 2229631

loop_
_symmetry_equiv_pos_as_xyz
'x, y, z'
'-x, y+1/2, -z+1/2'
'-x, -y, -z'
'x, -y-1/2, z-1/2'

loop_
_atom_site_type_symbol
_atom_site_label
_atom_site_fract_x
_atom_site_fract_y
_atom_site_fract_z
_atom_site_U_iso_or_equiv
_atom_site_adp_type
_atom_site_calc_flag
_atom_site_refinement_flags
_atom_site_occupancy
_atom_site_disorder_assembly
_atom_site_disorder_group
O O1 0.27619(13) 0.58513(6) 0.22318(11) 0.0467(3) Uani d . 1 . .
N N1 0.31375(13) 0.45259(7) 0.20565(11) 0.0369(3) Uani d . 1 . .
N N2 0.16310(13) 0.49836(7) 0.31074(11) 0.0351(3) Uani d . 1 . .
C C1 0.25214(15) 0.51597(8) 0.24532(13) 0.0345(3) Uani d . 1 . .
C C2 0.39920(18) 0.47225(10) 0.12691(15) 0.0463(4) Uani d . 1 . .
H H2A 0.3518 0.5205 0.0678 0.056 Uiso calc R 1 . .
H H2B 0.3868 0.4278 0.0607 0.056 Uiso calc R 1 . .
C C3 0.5722(2) 0.48692(15) 0.2249(2) 0.0713(6) Uani d . 1 . .
H H3A 0.5854 0.5310 0.2905 0.107 Uiso calc R 1 . .
H H3B 0.6227 0.5006 0.1671 0.107 Uiso calc R 1 . .
H H3C 0.6208 0.4386 0.2810 0.107 Uiso calc R 1 . .
C C4 0.10811(17) 0.56703(9) 0.36121(16) 0.0421(3) Uani d . 1 . .
H H4A 0.1906 0.6088 0.3975 0.050 Uiso calc R 1 . .
H H4B 0.0916 0.5499 0.4423 0.050 Uiso calc R 1 . .
C C5 -0.04350(19) 0.60209(11) 0.2438(2) 0.0592(5) Uani d . 1 . .
H H5A -0.0279 0.6192 0.1632 0.089 Uiso calc R 1 . .
H H5B -0.0740 0.6481 0.2819 0.089 Uiso calc R 1 . .
H H5C -0.1268 0.5617 0.2102 0.089 Uiso calc R 1 . .
C C11 0.35486(15) 0.37776(8) 0.27978(14) 0.0352(3) Uani d . 1 . .
C C12 0.43976(16) 0.37458(9) 0.42910(15) 0.0395(3) Uani d . 1 . .
H H12 0.4658 0.4225 0.4838 0.047 Uiso calc R 1 . .
C C13 0.48642(18) 0.30161(10) 0.49829(18) 0.0496(4) Uani d . 1 . .
H H13 0.5423 0.2994 0.6005 0.060 Uiso calc R 1 . .
C C14 0.4519(2) 0.23230(10) 0.4191(2) 0.0580(4) Uani d . 1 . .
H H14 0.4854 0.1823 0.4666 0.070 Uiso calc R 1 . .
C C15 0.3686(2) 0.23543(10) 0.2708(2) 0.0579(4) Uani d . 1 . .
H H15 0.3451 0.1875 0.2165 0.069 Uiso calc R 1 . .
C C16 0.31902(18) 0.30777(9) 0.20057(17) 0.0469(4) Uani d . 1 . .
H H16 0.2606 0.3095 0.0984 0.056 Uiso calc R 1 . .
C C21 0.07073(15) 0.42715(8) 0.28284(14) 0.0350(3) Uani d . 1 . .
C C22 0.07456(17) 0.38606(9) 0.39755(16) 0.0437(3) Uani d . 1 . .
H H22 0.1423 0.4033 0.4934 0.052 Uiso calc R 1 . .
C C23 -0.0204(2) 0.31984(10) 0.3726(2) 0.0557(4) Uani d . 1 . .
H H23 -0.0178 0.2916 0.4514 0.067 Uiso calc R 1 . .
C C24 -0.1193(2) 0.29477(10) 0.2329(2) 0.0588(5) Uani d . 1 . .
H H24 -0.1843 0.2492 0.2159 0.071 Uiso calc R 1 . .
C C25 -0.12340(18) 0.33586(10) 0.11852(18) 0.0531(4) Uani d . 1 . .
H H25 -0.1911 0.3185 0.0228 0.064 Uiso calc R 1 . .
C C26 -0.02929(16) 0.40234(9) 0.14263(15) 0.0436(3) Uani d . 1 . .
H H26 -0.0330 0.4309 0.0636 0.052 Uiso calc R 1 . .

loop_
_atom_site_aniso_label
_atom_site_aniso_U_11
_atom_site_aniso_U_22
_atom_site_aniso_U_33
_atom_site_aniso_U_12
_atom_site_aniso_U_13
_atom_site_aniso_U_23
O1 0.0549(6) 0.0398(6) 0.0458(6) -0.0044(5) 0.0245(5) 0.0027(4)
N1 0.0368(6) 0.0425(6) 0.0333(5) 0.0007(5) 0.0185(5) 0.0019(4)
N2 0.0330(6) 0.0350(5) 0.0370(5) -0.0016(4) 0.0166(5) -0.0042(4)
C1 0.0307(6) 0.0398(7) 0.0275(5) -0.0015(5) 0.0095(5) -0.0001(5)
C2 0.0504(8) 0.0574(9) 0.0387(7) 0.0007(7) 0.0274(6) 0.0046(6)
C3 0.0507(10) 0.1048(17) 0.0672(11) -0.0138(10) 0.0355(9) 0.0088(11)
C4 0.0420(7) 0.0397(7) 0.0457(7) 0.0000(6) 0.0220(6) -0.0079(6)
C5 0.0423(9) 0.0490(9) 0.0782(12) 0.0073(7) 0.0227(8) -0.0042(8)
C11 0.0296(6) 0.0394(7) 0.0389(7) -0.0010(5) 0.0182(5) -0.0010(5)
C12 0.0321(6) 0.0434(7) 0.0403(7) 0.0003(5) 0.0153(5) -0.0004(6)
C13 0.0378(8) 0.0569(9) 0.0506(8) 0.0054(6) 0.0187(6) 0.0144(7)
C14 0.0532(9) 0.0419(8) 0.0867(13) 0.0050(7) 0.0399(9) 0.0157(8)
C15 0.0627(11) 0.0393(8) 0.0792(12) -0.0080(7) 0.0403(10) -0.0095(8)
C16 0.0466(8) 0.0465(8) 0.0491(8) -0.0080(6) 0.0244(7) -0.0091(6)
C21 0.0280(6) 0.0362(6) 0.0396(7) 0.0003(5) 0.0152(5) -0.0028(5)
C22 0.0393(7) 0.0471(8) 0.0429(7) -0.0026(6) 0.0184(6) 0.0012(6)
C23 0.0511(9) 0.0507(9) 0.0676(10) -0.0046(7) 0.0304(8) 0.0086(8)
C24 0.0416(8) 0.0441(9) 0.0864(13) -0.0099(7) 0.0274(9) -0.0094(8)
C25 0.0372(8) 0.0554(9) 0.0562(9) -0.0066(7) 0.0141(7) -0.0176(8)
C26 0.0341(7) 0.0509(8) 0.0393(7) -0.0012(6) 0.0125(6) -0.0056(6)

loop_
_atom_type_symbol
_atom_type_description
_atom_type_scat_dispersion_real
_atom_type_scat_dispersion_imag
_atom_type_scat_source
C C 0.0033 0.0016 'International Tables Vol C Tables 4.2.6.8 and 6.1.1.4'
H H 0.0000 0.0000 'International Tables Vol C Tables 4.2.6.8 and 6.1.1.4'
N N 0.0061 0.0033 'International Tables Vol C Tables 4.2.6.8 and 6.1.1.4'
O O 0.0106 0.0060 'International Tables Vol C Tables 4.2.6.8 and 6.1.1.4'

loop_
_geom_angle_atom_site_label_1
_geom_angle_atom_site_label_2
_geom_angle_atom_site_label_3
_geom_angle_site_symmetry_1
_geom_angle_site_symmetry_3
_geom_angle
_geom_angle_publ_flag
C1 N1 C11 . . 123.66(11) ?
C1 N1 C2 . . 116.50(12) ?
C11 N1 C2 . . 115.12(11) ?
C1 N2 C21 . . 123.78(11) ?
C1 N2 C4 . . 116.15(11) ?
C21 N2 C4 . . 115.16(11) ?
O1 C1 N2 . . 121.51(12) ?
O1 C1 N1 . . 121.23(12) ?
N2 C1 N1 . . 117.25(11) ?
N1 C2 C3 . . 112.95(12) ?
N1 C2 H2A . . 109.0 ?
C3 C2 H2A . . 109.0 ?
N1 C2 H2B . . 109.0 ?
C3 C2 H2B . . 109.0 ?
H2A C2 H2B . . 107.8 ?
C2 C3 H3A . . 109.5 ?
C2 C3 H3B . . 109.5 ?
H3A C3 H3B . . 109.5 ?
C2 C3 H3C . . 109.5 ?
H3A C3 H3C . . 109.5 ?
H3B C3 H3C . . 109.5 ?
N2 C4 C5 . . 112.51(12) ?
N2 C4 H4A . . 109.1 ?
C5 C4 H4A . . 109.1 ?
N2 C4 H4B . . 109.1 ?
C5 C4 H4B . . 109.1 ?
H4A C4 H4B . . 107.8 ?
C4 C5 H5A . . 109.5 ?
C4 C5 H5B . . 109.5 ?
H5A C5 H5B . . 109.5 ?
C4 C5 H5C . . 109.5 ?
H5A C5 H5C . . 109.5 ?
H5B C5 H5C . . 109.5 ?
C16 C11 C12 . . 119.71(13) ?
C16 C11 N1 . . 119.17(12) ?
C12 C11 N1 . . 120.96(12) ?
C13 C12 C11 . . 120.00(14) ?
C13 C12 H12 . . 120.0 ?
C11 C12 H12 . . 120.0 ?
C14 C13 C12 . . 120.06(15) ?
C14 C13 H13 . . 120.0 ?
C12 C13 H13 . . 120.0 ?
C13 C14 C15 . . 119.97(15) ?
C13 C14 H14 . . 120.0 ?
C15 C14 H14 . . 120.0 ?
C14 C15 C16 . . 120.51(15) ?
C14 C15 H15 . . 119.7 ?
C16 C15 H15 . . 119.7 ?
C15 C16 C11 . . 119.73(15) ?
C15 C16 H16 . . 120.1 ?
C11 C16 H16 . . 120.1 ?
C22 C21 C26 . . 120.02(13) ?
C22 C21 N2 . . 118.95(12) ?
C26 C21 N2 . . 120.90(13) ?
C21 C22 C23 . . 119.91(14) ?
C21 C22 H22 . . 120.0 ?
C23 C22 H22 . . 120.0 ?
C22 C23 C24 . . 120.08(16) ?
C22 C23 H23 . . 120.0 ?
C24 C23 H23 . . 120.0 ?
C25 C24 C23 . . 120.01(15) ?
C25 C24 H24 . . 120.0 ?
C23 C24 H24 . . 120.0 ?
C24 C25 C26 . . 120.23(15) ?
C24 C25 H25 . . 119.9 ?
C26 C25 H25 . . 119.9 ?
C25 C26 C21 . . 119.75(15) ?
C25 C26 H26 . . 120.1 ?
C21 C26 H26 . . 120.1 ?

loop_
_geom_bond_atom_site_label_1
_geom_bond_atom_site_label_2
_geom_bond_site_symmetry_2
_geom_bond_distance
_geom_bond_publ_flag
O1 C1 . 1.2273(16) ?
N1 C1 . 1.3803(17) ?
N1 C11 . 1.4310(17) ?
N1 C2 . 1.4697(17) ?
N2 C1 . 1.3755(18) ?
N2 C21 . 1.4349(17) ?
N2 C4 . 1.4734(17) ?
C2 C3 . 1.507(2) ?
C2 H2A . 0.9900 ?
C2 H2B . 0.9900 ?
C3 H3A . 0.9800 ?
C3 H3B . 0.9800 ?
C3 H3C . 0.9800 ?
C4 C5 . 1.514(2) ?
C4 H4A . 0.9900 ?
C4 H4B . 0.9900 ?
C5 H5A . 0.9800 ?
C5 H5B . 0.9800 ?
C5 H5C . 0.9800 ?
C11 C16 . 1.3859(19) ?
C11 C12 . 1.3887(19) ?
C12 C13 . 1.385(2) ?
C12 H12 . 0.9500 ?
C13 C14 . 1.377(3) ?
C13 H13 . 0.9500 ?
C14 C15 . 1.379(3) ?
C14 H14 . 0.9500 ?
C15 C16 . 1.382(2) ?
C15 H15 . 0.9500 ?
C16 H16 . 0.9500 ?
C21 C22 . 1.382(2) ?
C21 C26 . 1.3899(19) ?
C22 C23 . 1.384(2) ?
C22 H22 . 0.9500 ?
C23 C24 . 1.385(3) ?
C23 H23 . 0.9500 ?
C24 C25 . 1.378(3) ?
C24 H24 . 0.9500 ?
C25 C26 . 1.384(2) ?
C25 H25 . 0.9500 ?
C26 H26 . 0.9500 ?

loop_
_geom_hbond_atom_site_label_D
_geom_hbond_atom_site_label_H
_geom_hbond_atom_site_label_A
_geom_hbond_site_symmetry_A
_geom_hbond_distance_DH
_geom_hbond_distance_HA
_geom_hbond_distance_DA
_geom_hbond_angle_DHA
C13 H13 O1 3_666 0.95 2.68 3.326(2) 126

loop_
_geom_torsion_atom_site_label_1
_geom_torsion_atom_site_label_2
_geom_torsion_atom_site_label_3
_geom_torsion_atom_site_label_4
_geom_torsion_site_symmetry_1
_geom_torsion_site_symmetry_2
_geom_torsion_site_symmetry_3
_geom_torsion_site_symmetry_4
_geom_torsion
_geom_torsion_publ_flag
C21 N2 C1 O1 . . . . 149.90(12) ?
C4 N2 C1 O1 . . . . -4.06(18) ?
C21 N2 C1 N1 . . . . -30.20(17) ?
C4 N2 C1 N1 . . . . 175.84(11) ?
C11 N1 C1 O1 . . . . 150.16(13) ?
C2 N1 C1 O1 . . . . -4.23(18) ?
C11 N1 C1 N2 . . . . -29.74(17) ?
C2 N1 C1 N2 . . . . 175.87(11) ?
C1 N1 C2 C3 . . . . 89.43(18) ?
C11 N1 C2 C3 . . . . -67.16(19) ?
C1 N2 C4 C5 . . . . 85.17(16) ?
C21 N2 C4 C5 . . . . -71.05(16) ?
C1 N1 C11 C16 . . . . 138.84(14) ?
C2 N1 C11 C16 . . . . -66.45(16) ?
C1 N1 C11 C12 . . . . -45.86(18) ?
C2 N1 C11 C12 . . . . 108.86(15) ?
C16 C11 C12 C13 . . . . -0.9(2) ?
N1 C11 C12 C13 . . . . -176.13(13) ?
C11 C12 C13 C14 . . . . 1.5(2) ?
C12 C13 C14 C15 . . . . -1.0(2) ?
C13 C14 C15 C16 . . . . -0.1(3) ?
C14 C15 C16 C11 . . . . 0.7(2) ?
C12 C11 C16 C15 . . . . -0.3(2) ?
N1 C11 C16 C15 . . . . 175.11(14) ?
C1 N2 C21 C22 . . . . 136.14(14) ?
C4 N2 C21 C22 . . . . -69.67(16) ?
C1 N2 C21 C26 . . . . -48.07(18) ?
C4 N2 C21 C26 . . . . 106.12(15) ?
C26 C21 C22 C23 . . . . 0.5(2) ?
N2 C21 C22 C23 . . . . 176.32(13) ?
C21 C22 C23 C24 . . . . 0.0(2) ?
C22 C23 C24 C25 . . . . -0.1(3) ?
C23 C24 C25 C26 . . . . -0.2(3) ?
C24 C25 C26 C21 . . . . 0.6(2) ?
C22 C21 C26 C25 . . . . -0.8(2) ?
N2 C21 C26 C25 . . . . -176.53(13) ?

loop_
_cod_related_entry_id
_cod_related_entry_database
_cod_related_entry_code
1 ChemSpider 6567
